data_2023303
loop_
_publ_author_name
'Eder, Felix'
'Weil, Matthias'

_publ_section_title
;
 The cadmium oxidotellurates(IV) Cd5(TeO3)4(NO3)2 and Cd4Te5O14
;
_journal_issue 12
_journal_name_full 'Acta Crystallographica Section E Crystallographic Communications'
_journal_paper_doi 10.1107/S2056989024010387
_journal_volume 80
_journal_year 2024
_chemical_formula_iupac 'Cd4 Te5 O14'
_chemical_formula_moiety 'Cd4 O14 Te5'
_chemical_formula_sum 'Cd4 O14 Te5'
_chemical_formula_weight 1311.60
_chemical_name_systematic
;
Pentacadmium tetrakis[oxidotellurate(IV)] dinitrate
;
_space_group_crystal_system monoclinic
_space_group_IT_number 15
_space_group_name_Hall '-C 2yc'
_space_group_name_H-M_alt 'C 1 2/c 1'
_audit_creation_method SHELXL-2016/6
_cell_angle_alpha 90
_cell_angle_beta 113.6290(10)
_cell_angle_gamma 90
_cell_formula_units_Z 4
_cell_length_a 11.9074(3)
_cell_length_b 14.3289(3)
_cell_length_c 8.7169(2)
_cell_measurement_reflns_used 8153
_cell_measurement_temperature 296(2)
_cell_measurement_theta_max 36.599
_cell_measurement_theta_min 2.3465
_cell_volume 1362.58(6)
_computing_cell_refinement
;
SAINT (Bruker, 2016)
;
_computing_data_collection
;
APEX3 (Bruker, 2016)
;
_computing_data_reduction
;
SAINT (Bruker, 2016)
;
_computing_molecular_graphics
;
ATOMS (Dowty, 2006)
;
_computing_publication_material
;
publCIF (Westrip, 2010)
;
_computing_structure_refinement
;
SHELXL (Sheldrick, 2015b)
;
_computing_structure_solution
;
<i>SHELXT</i> (Sheldrick, 2015a)
;
_diffrn_ambient_temperature 296(2)
_diffrn_measured_fraction_theta_full 0.999
_diffrn_measured_fraction_theta_max 0.999
_diffrn_measurement_device_type 'Bruker APEXII CCD'
_diffrn_measurement_method '\w- and \f-scan'
_diffrn_radiation_type MoK\a
_diffrn_radiation_wavelength 0.71073
_diffrn_reflns_av_R_equivalents 0.0274
_diffrn_reflns_av_unetI/netI 0.0196
_diffrn_reflns_limit_h_max 19
_diffrn_reflns_limit_h_min -19
_diffrn_reflns_limit_k_max 23
_diffrn_reflns_limit_k_min -23
_diffrn_reflns_limit_l_max 14
_diffrn_reflns_limit_l_min -14
_diffrn_reflns_number 18799
_diffrn_reflns_theta_full 25.242
_diffrn_reflns_theta_max 36.620
_diffrn_reflns_theta_min 2.843
_exptl_absorpt_coefficient_mu 16.726
_exptl_absorpt_correction_T_max 0.7471
_exptl_absorpt_correction_T_min 0.5952
_exptl_absorpt_correction_type multi-scan
_exptl_absorpt_process_details
;
(<i>SADABS</i>; Krause <i>et al.</i>, 2015)
;
_exptl_crystal_colour colourless
_exptl_crystal_density_diffrn 6.394
_exptl_crystal_description fragment
_exptl_crystal_F_000 2256
_exptl_crystal_size_max 0.090
_exptl_crystal_size_mid 0.070
_exptl_crystal_size_min 0.060
_refine_diff_density_max 1.099
_refine_diff_density_min -1.525
_refine_ls_extinction_method none
_refine_ls_goodness_of_fit_ref 1.208
_refine_ls_hydrogen_treatment undef
_refine_ls_matrix_type full
_refine_ls_number_parameters 106
_refine_ls_number_reflns 3373
_refine_ls_number_restraints 0
_refine_ls_restrained_S_all 1.208
_refine_ls_R_factor_all 0.0264
_refine_ls_R_factor_gt 0.0219
_refine_ls_shift/su_max 0.001
_refine_ls_shift/su_mean 0.000
_refine_ls_structure_factor_coef Fsqd
_refine_ls_weighting_details 'w=1/[\s^2^(Fo^2^)+(0.0070P)^2^+7.0237P] where P=(Fo^2^+2Fc^2^)/3'
_refine_ls_weighting_scheme calc
_refine_ls_wR_factor_gt 0.0392
_refine_ls_wR_factor_ref 0.0401
_reflns_number_gt 3084
_reflns_number_total 3373
_reflns_threshold_expression 'I > 2\s(I)'
_cod_data_source_file pk2712.cif
_cod_data_source_block Cd4Te5O14
_cod_original_sg_symbol_H-M 'C 2/c'
_cod_database_code 2023303
_shelx_space_group_comment
;
The symmetry employed for this shelxl refinement is uniquely defined
by the following loop, which should always be used as a source of
symmetry information in preference to the above space-group names.
They are only intended as comments.
;
_shelx_estimated_absorpt_t_min 0.314
_shelx_estimated_absorpt_t_max 0.434

loop_
_space_group_symop_operation_xyz
'x, y, z'
'-x, y, -z+1/2'
'x+1/2, y+1/2, z'
'-x+1/2, y+1/2, -z+1/2'
'-x, -y, -z'
'x, -y, z-1/2'
'-x+1/2, -y+1/2, -z'
'x+1/2, -y+1/2, z-1/2'

loop_
_atom_site_type_symbol
_atom_site_label
_atom_site_fract_x
_atom_site_fract_y
_atom_site_fract_z
_atom_site_U_iso_or_equiv
_atom_site_adp_type
_atom_site_calc_flag
_atom_site_occupancy
_atom_site_disorder_assembly
_atom_site_disorder_group
Cd Cd1 0.32186(2) 0.14608(2) 0.44068(2) 0.01114(4) Uani d 1 . .
Cd Cd2 0.000000 0.15438(2) 0.250000 0.01217(5) Uani d 1 . .
Cd Cd3 0.000000 0.52705(2) 0.250000 0.01663(6) Uani d 1 . .
Te Te1 0.15063(2) 0.02884(2) 0.04951(2) 0.00946(4) Uani d 1 . .
Te Te2 0.15858(2) 0.33985(2) 0.15582(2) 0.01183(4) Uani d 1 . .
Te Te3 0.000000 0.76224(2) 0.250000 0.01223(5) Uani d 1 . .
O O1 0.0182(2) 0.41329(16) 0.0722(3) 0.0174(4) Uani d 1 . .
O O2 0.0618(2) 0.08242(15) 0.5194(3) 0.0153(4) Uani d 1 . .
O O3 0.0700(2) 0.23908(16) 0.0113(3) 0.0174(4) Uani d 1 . .
O O4 0.15288(19) 0.26766(14) 0.3340(2) 0.0111(3) Uani d 1 . .
O O5 0.16381(18) 0.05898(15) 0.2662(2) 0.0115(4) Uani d 1 . .
O O6 0.19537(19) 0.46166(16) 0.3662(3) 0.0141(4) Uani d 1 . .
O O7 0.3814(2) 0.17177(19) 0.2316(3) 0.0214(5) Uani d 1 . .

loop_
_atom_site_aniso_label
_atom_site_aniso_U_11
_atom_site_aniso_U_22
_atom_site_aniso_U_33
_atom_site_aniso_U_12
_atom_site_aniso_U_13
_atom_site_aniso_U_23
Cd1 0.01052(8) 0.01416(9) 0.00843(8) -0.00111(7) 0.00347(6) -0.00161(6)
Cd2 0.00833(11) 0.01007(12) 0.01683(13) 0.000 0.00370(10) 0.000
Cd3 0.01015(12) 0.01016(12) 0.02670(16) 0.000 0.00435(11) 0.000
Te1 0.00891(7) 0.00993(7) 0.00892(7) -0.00007(6) 0.00293(5) -0.00049(6)
Te2 0.00967(7) 0.01489(8) 0.01080(7) 0.00058(6) 0.00397(6) 0.00439(6)
Te3 0.01272(11) 0.00968(10) 0.01572(11) 0.000 0.00719(9) 0.000
O1 0.0112(9) 0.0151(10) 0.0205(10) 0.0015(8) 0.0005(8) 0.0000(8)
O2 0.0174(10) 0.0133(9) 0.0168(10) 0.0057(8) 0.0084(8) 0.0045(8)
O3 0.0243(11) 0.0148(10) 0.0095(9) -0.0062(9) 0.0030(8) -0.0013(8)
O4 0.0142(9) 0.0105(8) 0.0085(8) -0.0014(7) 0.0043(7) 0.0010(7)
O5 0.0112(8) 0.0130(9) 0.0097(8) -0.0010(7) 0.0035(7) -0.0027(7)
O6 0.0100(8) 0.0163(10) 0.0137(9) -0.0035(7) 0.0024(7) 0.0018(8)
O7 0.0193(11) 0.0301(13) 0.0147(10) -0.0132(10) 0.0070(9) -0.0012(9)

loop_
_atom_type_symbol
_atom_type_description
_atom_type_scat_dispersion_real
_atom_type_scat_dispersion_imag
_atom_type_scat_source
Cd Cd -0.8075 1.2024 'International Tables Vol C Tables 4.2.6.8 and 6.1.1.4'
Te Te -0.5308 1.6751 'International Tables Vol C Tables 4.2.6.8 and 6.1.1.4'
O O 0.0106 0.0060 'International Tables Vol C Tables 4.2.6.8 and 6.1.1.4'

loop_
_geom_angle_atom_site_label_1
_geom_angle_atom_site_label_2
_geom_angle_atom_site_label_3
_geom_angle_site_symmetry_1
_geom_angle_site_symmetry_3
_geom_angle
_geom_angle_publ_flag
O7 Cd1 O5 . . 89.60(8) ?
O4 Cd1 O5 7_556 . 132.70(7) ?
O7 Cd1 O1 . 8_556 82.92(9) ?
O4 Cd1 O1 7_556 8_556 90.83(8) ?
O5 Cd1 O1 . 8_556 122.23(8) ?
O7 Cd1 O6 . 7_556 147.00(9) ?
O4 Cd1 O6 7_556 7_556 75.74(7) ?
O5 Cd1 O6 . 7_556 80.31(7) ?
O1 Cd1 O6 8_556 7_556 76.40(8) ?
O7 Cd1 O4 . . 92.99(8) ?
O4 Cd1 O4 7_556 . 75.55(8) ?
O5 Cd1 O4 . . 78.97(7) ?
O1 Cd1 O4 8_556 . 158.20(7) ?
O6 Cd1 O4 7_556 . 115.38(7) ?
O4 Cd2 O4 2 . 91.55(10) ?
O4 Cd2 O5 2 2 81.98(7) ?
O4 Cd2 O5 . 2 162.69(7) ?
O4 Cd2 O5 2 . 162.69(7) ?
O4 Cd2 O5 . . 81.98(7) ?
O5 Cd2 O5 2 . 108.48(10) ?
O4 Cd2 O2 2 2 95.61(7) ?
O4 Cd2 O2 . 2 120.19(7) ?
O5 Cd2 O2 2 2 76.60(7) ?
O5 Cd2 O2 . 2 74.25(7) ?
O4 Cd2 O2 2 . 120.19(7) ?
O4 Cd2 O2 . . 95.61(7) ?
O5 Cd2 O2 2 . 74.24(7) ?
O5 Cd2 O2 . . 76.60(7) ?
O2 Cd2 O2 2 . 128.99(11) ?
O1 Cd3 O1 2 . 90.65(12) ?
O1 Cd3 O6 2 2 70.32(8) ?
O1 Cd3 O6 . 2 76.77(8) ?
O1 Cd3 O6 2 . 76.77(8) ?
O1 Cd3 O6 . . 70.32(8) ?
O6 Cd3 O6 2 . 132.57(11) ?
O1 Cd3 O7 2 4 138.48(8) ?
O1 Cd3 O7 . 4 115.36(8) ?
O6 Cd3 O7 2 4 143.97(8) ?
O6 Cd3 O7 . 4 82.22(8) ?
O1 Cd3 O7 2 3_455 115.35(8) ?
O1 Cd3 O7 . 3_455 138.48(8) ?
O6 Cd3 O7 2 3_455 82.22(8) ?
O6 Cd3 O7 . 3_455 143.97(8) ?
O7 Cd3 O7 4 3_455 66.35(10) ?
O2 Te1 O5 6 . 98.70(9) ?
O2 Te1 O6 6 4_545 91.48(10) ?
O5 Te1 O6 . 4_545 92.74(9) ?
O2 Te1 O2 6 2 76.42(10) ?
O5 Te1 O2 . 2 80.70(8) ?
O6 Te1 O2 4_545 2 165.07(9) ?
O1 Te2 O4 . . 108.01(10) ?
O1 Te2 O3 . . 89.85(10) ?
O4 Te2 O3 . . 86.37(9) ?
O1 Te2 O6 . . 75.66(9) ?
O4 Te2 O6 . . 80.14(8) ?
O3 Te2 O6 . . 155.89(9) ?
O7 Te3 O7 3_455 4 92.57(17) ?
O7 Te3 O3 3_455 6_566 92.56(10) ?
O7 Te3 O3 4 6_566 86.72(9) ?
O7 Te3 O3 3_455 5_565 86.72(9) ?
O7 Te3 O3 4 5_565 92.56(10) ?
O3 Te3 O3 6_566 5_565 178.97(13) ?
O7 Cd1 O4 . 7_556 130.55(8) ?
Te2 O1 Cd1 . 8_455 123.87(11) ?
Te2 O1 Cd3 . . 116.49(11) ?
Cd1 O1 Cd3 8_455 . 104.08(9) ?
Te1 O2 Cd2 6_556 . 115.99(10) ?
Te1 O2 Te1 6_556 2 103.58(10) ?
Cd2 O2 Te1 . 2 90.75(7) ?
Te2 O3 Te3 . 5_565 126.44(11) ?
Te2 O4 Cd1 . 7_556 112.50(10) ?
Te2 O4 Cd2 . . 113.86(9) ?
Cd1 O4 Cd2 7_556 . 118.33(9) ?
Te2 O4 Cd1 . . 113.10(9) ?
Cd1 O4 Cd1 7_556 . 104.45(8) ?
Cd2 O4 Cd1 . . 92.39(7) ?
Te1 O5 Cd1 . . 120.92(10) ?
Te1 O5 Cd2 . . 109.97(9) ?
Cd1 O5 Cd2 . . 99.61(8) ?
Te1 O6 Cd3 4 . 126.44(11) ?
Te1 O6 Cd1 4 7_556 113.29(9) ?
Cd3 O6 Cd1 . 7_556 102.51(8) ?
Te1 O6 Te2 4 . 119.89(10) ?
Cd3 O6 Te2 . . 96.53(7) ?
Cd1 O6 Te2 7_556 . 91.58(8) ?
Te3 O7 Cd1 3_545 . 121.22(12) ?
Te3 O7 Cd3 3_545 3_545 100.54(11) ?
Cd1 O7 Cd3 . 3_545 99.69(10) ?

loop_
_geom_bond_atom_site_label_1
_geom_bond_atom_site_label_2
_geom_bond_site_symmetry_2
_geom_bond_distance
_geom_bond_publ_flag
Cd1 O7 . 2.235(2) y
Cd1 O4 7_556 2.237(2) y
Cd1 O5 . 2.262(2) y
Cd1 O1 8_556 2.314(2) y
Cd1 O6 7_556 2.353(2) y
Cd1 O4 . 2.539(2) y
Cd2 O4 2 2.327(2) y
Cd2 O4 . 2.327(2) y
Cd2 O5 2 2.339(2) y
Cd2 O5 . 2.339(2) y
Cd2 O2 2 2.395(2) y
Cd2 O2 . 2.395(2) y
Cd2 O3 . 2.809(2) y
Cd2 O3 2 2.809(2) y
Cd3 O1 2 2.318(2) y
Cd3 O1 . 2.318(2) y
Cd3 O6 2 2.330(2) y
Cd3 O6 . 2.330(2) y
Cd3 O7 4 2.478(3) y
Cd3 O7 3_455 2.478(3) y
Cd3 O1 6_566 2.860(2) y
Cd3 O1 5_565 2.860(2) y
Te1 O2 6 1.873(2) y
Te1 O5 . 1.882(2) y
Te1 O6 4_545 1.936(2) y
Te1 O2 2 2.476(2) y
Te2 O1 . 1.859(2) y
Te2 O4 . 1.890(2) y
Te2 O3 . 1.928(2) y
Te2 O6 . 2.441(2) y
Te3 O7 3_455 1.876(2) y
Te3 O7 4 1.876(2) y
Te3 O3 6_566 2.088(2) y
Te3 O3 5_565 2.088(2) y
